data_2221450
loop_
_publ_author_name
'Yoshimura, Takashi'
'Kikunaga, Hidetoshi'
'Shinohara, Atsushi'

_publ_section_title
Poly[(\m~2~-2-hydroxy-2-methylpropionato-\k^3^<i>O</i>^1^,<i>O</i>^2^:<i>O</i>^1'^)(\m~2~-2-hydroxy-2-methylpropionato-\k^2^<i>O</i>^1^:\k<i>O</i>^1'^)dioxidouranium(VI)]
_journal_coeditor_code NG2546
_journal_issue 4
_journal_name_full 'Acta Crystallographica Section E'
_journal_page_first m355
_journal_page_last m356
_journal_paper_doi 10.1107/S1600536809006059
_journal_volume 65
_journal_year 2009
_chemical_formula_iupac '[U (C4 H7 O3)2 O2]'
_chemical_formula_moiety 'C8 H14 O8 U'
_chemical_formula_sum 'C8 H14 O8 U'
_chemical_formula_weight 476.22
_chemical_name_systematic
;
Poly[(\m~2~-2-hydroxy-2-methylpropionato-
\k^3^<i>O</i>^1^,<i>O</i>^2^:<i>O</i>^1'^)(\m~2~-2-hydroxy-2-
methylpropionato-\k^2^<i>O</i>^1^:\k<i>O</i>^1'^)dioxidouranium(VI)]
;
_space_group_IT_number 14
_symmetry_cell_setting monoclinic
_symmetry_space_group_name_Hall '-P 2yn'
_symmetry_space_group_name_H-M 'P 1 21/n 1'
_atom_sites_solution_hydrogens geom
_atom_sites_solution_primary direct
_atom_sites_solution_secondary difmap
_cell_angle_alpha 90
_cell_angle_beta 98.246(9)
_cell_angle_gamma 90
_cell_formula_units_Z 4
_cell_length_a 9.009(2)
_cell_length_b 8.237(2)
_cell_length_c 17.552(6)
_cell_measurement_reflns_used 8716
_cell_measurement_temperature 200(2)
_cell_measurement_theta_max 27.5
_cell_measurement_theta_min 3.0
_cell_volume 1289.0(6)
_computing_cell_refinement 'PROCESS-AUTO (Rigaku, 1998)'
_computing_data_collection 'PROCESS-AUTO (Rigaku, 1998)'
_computing_data_reduction 'TEXSAN (Rigaku/MSC, 2004)'
_computing_molecular_graphics 'ORTEP-3 (Farrugia, 1997) and <i>Mercury</i> (Macrae <i>et al.</i>,  2006)'
_computing_publication_material 'TEXSAN (Rigaku/MSC, 2004)'
_computing_structure_refinement 'SHELXL97 (Sheldrick, 2008)'
_computing_structure_solution 'SIR92 (Altomare <i>et al.</i>,  1994)'
_diffrn_ambient_temperature 200(2)
_diffrn_detector_area_resol_mean 10.00
_diffrn_measured_fraction_theta_full 1.0
_diffrn_measured_fraction_theta_max 1.0
_diffrn_measurement_device_type 'Rigaku R-AXIS RAPID Imaging Plate'
_diffrn_measurement_method \w
_diffrn_radiation_monochromator graphite
_diffrn_radiation_source 'fine-focus sealed tube'
_diffrn_radiation_type 'Mo K\a'
_diffrn_radiation_wavelength 0.7107
_diffrn_reflns_av_R_equivalents 0.050
_diffrn_reflns_limit_h_max 11
_diffrn_reflns_limit_h_min 12
_diffrn_reflns_limit_k_max 10
_diffrn_reflns_limit_k_min -9
_diffrn_reflns_limit_l_max 22
_diffrn_reflns_limit_l_min -22
_diffrn_reflns_number 11887
_diffrn_reflns_theta_full 27.48
_diffrn_reflns_theta_max 27.48
_diffrn_reflns_theta_min 3.0
_exptl_absorpt_coefficient_mu 12.622
_exptl_absorpt_correction_T_max 0.685
_exptl_absorpt_correction_T_min 0.233
_exptl_absorpt_correction_type multi-scan
_exptl_absorpt_process_details '(ABSCOR; Higashi, 1995)'
_exptl_crystal_colour yellow
_exptl_crystal_density_diffrn 2.454
_exptl_crystal_density_method 'not measured'
_exptl_crystal_description platelet
_exptl_crystal_F_000 872.00
_exptl_crystal_size_max 0.200
_exptl_crystal_size_mid 0.110
_exptl_crystal_size_min 0.030
_refine_diff_density_max 0.99
_refine_diff_density_min -2.15
_refine_ls_extinction_coef 0.0000
_refine_ls_extinction_method none
_refine_ls_goodness_of_fit_ref 0.857
_refine_ls_hydrogen_treatment constr
_refine_ls_matrix_type full
_refine_ls_number_parameters 160
_refine_ls_number_reflns 2949
_refine_ls_R_factor_gt 0.0292
_refine_ls_shift/su_max 0.0010
_refine_ls_structure_factor_coef Fsqd
_refine_ls_weighting_details 'w = 1/[\s^2^(Fo^2^) + (0.079P)^2^+5.354P] where P=(Fo^2^+2Fc^2^)/3'
_refine_ls_weighting_scheme calc
_refine_ls_wR_factor_ref 0.1002
_reflns_number_gt 2547
_reflns_number_total 2949
_reflns_threshold_expression I>2\s(I)
_cod_data_source_file ng2546.cif
_cod_data_source_block I
_cod_original_sg_symbol_H-M 'P 21/n'
_cod_database_code 2221450
_cod_database_fobs_code 2221450

loop_
_symmetry_equiv_pos_as_xyz
x,y,z
1/2-x,1/2+y,1/2-z
-x,-y,-z
1/2+x,1/2-y,1/2+z

loop_
_atom_site_type_symbol
_atom_site_label
_atom_site_fract_x
_atom_site_fract_y
_atom_site_fract_z
_atom_site_U_iso_or_equiv
_atom_site_adp_type
_atom_site_calc_flag
_atom_site_refinement_flags
_atom_site_occupancy
_atom_site_disorder_assembly
_atom_site_disorder_group
U U(1) 0.63772(2) 0.19668(3) 0.624250(10) 0.01800(10) Uani d . 1.00 . .
O O(1) 0.7538(6) 0.3101(5) 0.5695(3) 0.0280(10) Uani d . 1.00 . .
O O(2) 0.5188(6) 0.0891(6) 0.6778(3) 0.0320(10) Uani d . 1.00 . .
O O(3) 0.4753(5) 0.4342(5) 0.6250(3) 0.0260(10) Uani d . 1.00 . .
O O(4) 0.6920(5) 0.3869(6) 0.7286(3) 0.0290(10) Uani d . 1.00 . .
O O(5) 0.6435(5) 0.6018(6) 0.7991(3) 0.0252(10) Uani d . 1.00 . .
O O(6) 0.2338(5) 0.4208(5) 0.5248(3) 0.0241(10) Uani d . 1.00 . .
O O(7) 0.7009(6) -0.0415(6) 0.5630(3) 0.0340(10) Uani d . 1.00 . .
O O(8) 0.4514(6) 0.1975(5) 0.5169(3) 0.0300(10) Uani d . 1.00 . .
C C(1) 0.6115(7) 0.5015(8) 0.7435(3) 0.0220(10) Uani d . 1.00 . .
C C(2) 0.4611(7) 0.5295(8) 0.6929(4) 0.0210(10) Uani d . 1.00 . .
C C(3) 0.3351(8) 0.4630(10) 0.7324(4) 0.036(2) Uani d . 1.00 . .
C C(4) 0.4392(10) 0.7064(7) 0.6704(5) 0.030(2) Uani d . 1.00 . .
C C(5) 0.3241(7) 0.1601(8) 0.4820(4) 0.0200(10) Uani d . 1.00 . .
C C(6) 0.1889(7) 0.2626(8) 0.4949(4) 0.0210(10) Uani d . 1.00 . .
C C(7) 0.1191(10) 0.1790(9) 0.5588(5) 0.039(2) Uani d . 1.00 . .
C C(8) 0.0781(10) 0.2800(10) 0.4211(5) 0.038(2) Uani d . 1.00 . .
H H(1) 0.3277 0.5253 0.7779 0.0356 Uiso calc . 1.00 . .
H H(2) 0.2423 0.4698 0.6980 0.0356 Uiso calc . 1.00 . .
H H(3) 0.3555 0.3516 0.7462 0.0356 Uiso calc . 1.00 . .
H H(4) 0.4388 0.7711 0.7159 0.0297 Uiso calc . 1.00 . .
H H(5) 0.3454 0.7192 0.6374 0.0297 Uiso calc . 1.00 . .
H H(6) 0.5196 0.7409 0.6438 0.0297 Uiso calc . 1.00 . .
H H(7) 0.0321 0.2384 0.5684 0.0386 Uiso calc . 1.00 . .
H H(8) 0.1908 0.1757 0.6048 0.0386 Uiso calc . 1.00 . .
H H(9) 0.0907 0.0703 0.5432 0.0386 Uiso calc . 1.00 . .
H H(10) -0.0100 0.3359 0.4322 0.0383 Uiso calc . 1.00 . .
H H(11) 0.0507 0.1746 0.4007 0.0383 Uiso calc . 1.00 . .
H H(12) 0.1237 0.3413 0.3841 0.0383 Uiso calc . 1.00 . .
H H(13) 0.4210 0.4724 0.5878 0.0255 Uiso calc . 1.00 . .
H H(14) 0.2178 0.4883 0.4902 0.0241 Uiso calc . 1.00 . .

loop_
_atom_site_aniso_label
_atom_site_aniso_U_11
_atom_site_aniso_U_22
_atom_site_aniso_U_33
_atom_site_aniso_U_12
_atom_site_aniso_U_13
_atom_site_aniso_U_23
U(1) 0.0192(2) 0.0158(2) 0.0185(2) 0.00083(8) 0.00050(10) -0.00114(8)
O(1) 0.022(3) 0.030(3) 0.032(3) 0.007(2) 0.004(2) 0.007(2)
O(2) 0.029(3) 0.025(2) 0.044(3) 0.005(2) 0.009(2) 0.007(2)
O(3) 0.034(3) 0.022(2) 0.017(2) 0.008(2) -0.008(2) -0.005(2)
O(4) 0.029(3) 0.025(2) 0.030(2) 0.007(2) -0.004(2) -0.006(2)
O(5) 0.028(2) 0.027(2) 0.020(2) -0.008(2) 0.001(2) -0.010(2)
O(6) 0.030(2) 0.016(2) 0.023(2) 0.002(2) -0.005(2) -0.001(2)
O(7) 0.032(3) 0.027(3) 0.038(3) 0.009(2) -0.008(2) -0.018(2)
O(8) 0.023(3) 0.033(3) 0.033(3) 0.005(2) -0.002(2) -0.008(2)
C(1) 0.023(3) 0.024(3) 0.017(3) -0.007(3) 0.000(2) -0.001(3)
C(2) 0.027(3) 0.016(3) 0.020(3) 0.000(3) 0.000(2) -0.008(2)
C(3) 0.032(4) 0.042(4) 0.035(4) -0.012(3) 0.009(3) -0.013(3)
C(4) 0.040(4) 0.015(3) 0.032(4) 0.004(3) -0.001(3) -0.004(3)
C(5) 0.022(3) 0.019(3) 0.020(3) 0.009(3) 0.001(2) 0.002(3)
C(6) 0.021(3) 0.018(3) 0.022(3) 0.013(3) -0.003(2) 0.003(3)
C(7) 0.035(4) 0.036(4) 0.048(5) -0.015(3) 0.017(4) -0.005(3)
C(8) 0.035(4) 0.035(4) 0.040(4) 0.014(3) -0.012(4) -0.004(4)

loop_
_atom_type_symbol
_atom_type_description
_atom_type_scat_dispersion_real
_atom_type_scat_dispersion_imag
_atom_type_scat_source
C C 0.003 0.002
;International Tables for Crystallography
(1992, Vol. C, Tables 4.2.6.8 and 6.1.1.4)
;
H H 0.000 0.000
;International Tables for Crystallography
(1992, Vol. C, Table 6.1.1.4)
;
O O 0.011 0.006
;International Tables for Crystallography
(1992, Vol. C, Tables 4.2.6.8 and 6.1.1.4)
;
U U -9.677 9.665
;International Tables for Crystallography
(1992, Vol. C, Tables 4.2.6.8 and 6.1.1.4)
;

loop_
_geom_angle_atom_site_label_1
_geom_angle_atom_site_label_2
_geom_angle_atom_site_label_3
_geom_angle_site_symmetry_1
_geom_angle_site_symmetry_2
_geom_angle_site_symmetry_3
_geom_angle
_geom_angle_publ_flag
O(1) U(1) O(2) . . . 178.3(2) no
O(1) U(1) O(3) . . . 88.9(2) no
O(1) U(1) O(4) . . . 89.9(2) no
O(1) U(1) O(5) . . 2_646 88.5(2) no
O(1) U(1) O(7) . . . 89.5(2) no
O(1) U(1) O(8) . . . 88.5(2) no
O(2) U(1) O(3) . . . 89.4(2) no
O(2) U(1) O(4) . . . 89.7(2) no
O(2) U(1) O(5) . . 2_646 93.0(2) no
O(2) U(1) O(7) . . . 91.7(2) no
O(2) U(1) O(8) . . . 90.6(2) no
O(3) U(1) O(4) . . . 62.10(10) no
O(3) U(1) O(5) . . 2_646 135.7(2) no
O(3) U(1) O(7) . . . 148.9(2) no
O(3) U(1) O(8) . . . 68.9(2) no
O(4) U(1) O(5) . . 2_646 73.7(2) no
O(4) U(1) O(7) . . . 149.0(2) no
O(4) U(1) O(8) . . . 131.0(2) no
O(5) U(1) O(7) 2_646 . . 75.3(2) no
O(5) U(1) O(8) 2_646 . . 155.1(2) no
O(7) U(1) O(8) . . . 80.0(2) no
U(1) O(3) C(2) . . . 124.2(3) no
U(1) O(3) H(13) . . . 126.3 no
C(2) O(3) H(13) . . . 109.5 no
U(1) O(4) C(1) . . . 126.5(4) no
U(1) O(5) C(1) 2_656 . . 136.7(4) no
C(6) O(6) H(14) . . . 109.5 no
U(1) O(7) C(5) . . 3_656 154.9(4) no
U(1) O(8) C(5) . . . 153.0(5) no
O(4) C(1) O(5) . . . 125.3(6) no
O(4) C(1) C(2) . . . 119.3(5) no
O(5) C(1) C(2) . . . 115.4(6) no
O(3) C(2) C(1) . . . 102.7(5) no
O(3) C(2) C(3) . . . 109.9(5) no
O(3) C(2) C(4) . . . 109.3(5) no
C(1) C(2) C(3) . . . 109.9(5) no
C(1) C(2) C(4) . . . 111.6(6) no
C(3) C(2) C(4) . . . 112.9(6) no
C(2) C(3) H(1) . . . 109.5 no
C(2) C(3) H(2) . . . 109.5 no
C(2) C(3) H(3) . . . 109.5 no
H(1) C(3) H(2) . . . 109.5 no
H(1) C(3) H(3) . . . 109.5 no
H(2) C(3) H(3) . . . 109.5 no
C(2) C(4) H(4) . . . 109.5 no
C(2) C(4) H(5) . . . 109.5 no
C(2) C(4) H(6) . . . 109.5 no
H(4) C(4) H(5) . . . 109.5 no
H(4) C(4) H(6) . . . 109.5 no
H(5) C(4) H(6) . . . 109.5 no
O(7) C(5) O(8) 3_656 . . 124.4(6) no
O(7) C(5) C(6) 3_656 . . 116.7(6) no
O(8) C(5) C(6) . . . 119.0(6) no
O(6) C(6) C(5) . . . 111.4(5) no
O(6) C(6) C(7) . . . 105.3(5) no
O(6) C(6) C(8) . . . 109.8(6) no
C(5) C(6) C(7) . . . 106.3(6) no
C(5) C(6) C(8) . . . 111.5(6) no
C(7) C(6) C(8) . . . 112.2(6) no
C(6) C(7) H(7) . . . 109.5 no
C(6) C(7) H(8) . . . 109.5 no
C(6) C(7) H(9) . . . 109.5 no
H(7) C(7) H(8) . . . 109.5 no
H(7) C(7) H(9) . . . 109.5 no
H(8) C(7) H(9) . . . 109.5 no
C(6) C(8) H(10) . . . 109.5 no
C(6) C(8) H(11) . . . 109.5 no
C(6) C(8) H(12) . . . 109.5 no
H(10) C(8) H(11) . . . 109.5 no
H(10) C(8) H(12) . . . 109.5 no
H(11) C(8) H(12) . . . 109.5 no

loop_
_geom_bond_atom_site_label_1
_geom_bond_atom_site_label_2
_geom_bond_site_symmetry_1
_geom_bond_site_symmetry_2
_geom_bond_distance
_geom_bond_publ_flag
U(1) O(1) . . 1.783(5) yes
U(1) O(2) . . 1.762(6) yes
U(1) O(3) . . 2.444(5) yes
U(1) O(4) . . 2.407(5) yes
U(1) O(5) . 2_646 2.355(4) yes
U(1) O(7) . . 2.346(5) yes
U(1) O(8) . . 2.336(5) yes
O(3) C(2) . . 1.449(8) no
O(3) H(13) . . 0.820 no
O(4) C(1) . . 1.241(8) no
O(5) C(1) . . 1.280(8) no
O(6) C(6) . . 1.441(8) no
O(6) H(14) . . 0.820 no
O(7) C(5) . 3_656 1.257(8) no
O(8) C(5) . . 1.259(8) no
C(1) C(2) . . 1.528(8) no
C(2) C(3) . . 1.510(10) no
C(2) C(4) . . 1.514(9) no
C(3) H(1) . . 0.960 no
C(3) H(2) . . 0.960 no
C(3) H(3) . . 0.960 no
C(4) H(4) . . 0.960 no
C(4) H(5) . . 0.960 no
C(4) H(6) . . 0.960 no
C(5) C(6) . . 1.525(10) no
C(6) C(7) . . 1.530(10) no
C(6) C(8) . . 1.523(10) no
C(7) H(7) . . 0.960 no
C(7) H(8) . . 0.960 no
C(7) H(9) . . 0.960 no
C(8) H(10) . . 0.960 no
C(8) H(11) . . 0.960 no
C(8) H(12) . . 0.960 no

loop_
_geom_hbond_atom_site_label_D
_geom_hbond_atom_site_label_H
_geom_hbond_atom_site_label_A
_geom_hbond_site_symmetry_D
_geom_hbond_site_symmetry_H
_geom_hbond_site_symmetry_A
_geom_hbond_distance_DH
_geom_hbond_distance_HA
_geom_hbond_distance_DA
_geom_hbond_angle_DHA
_geom_hbond_publ_flag
O(3) H(13) O(6) . . . 0.820 1.927 2.597(6) 138.188 yes
O(6) H(14) O(1) . . 3_666 0.820 1.999 2.777(6) 158.201 yes
